data_7234908
loop_
_publ_author_name
'Muhammad Adnan Asghar'
'Shuquan Zhang'
'Tariq Khan'
'Zhihua Sun'
'Aurang Zeb'
'Chengmin Ji'
'Lina Li'
'Sangen Zhao'
'Junhua Luo'

_publ_section_title
;
 Reversible phase transition driven by order-disorder transformations of
 metal-halide moieties in [(C6H14)NH2]2.CuBr4
;
_journal_name_full 'Journal of Materials Chemistry C'
_journal_page_first 7537
_journal_page_last 7540
_journal_paper_doi 10.1039/C6TC02034H
_journal_volume 4
_journal_year 2016
_chemical_formula_sum 'C12 H32 Br4 Cu N2'
_chemical_formula_weight 587.55
_chemical_melting_point 365
_space_group_IT_number 19
_space_group_name_Hall 'P 2ac 2ab'
_space_group_name_H-M_alt 'P 21 21 21'
_symmetry_cell_setting orthorhombic
_symmetry_space_group_name_H-M 'P 21 21 21'
_atom_sites_solution_hydrogens geom
_atom_sites_solution_primary direct
_atom_sites_solution_secondary difmap
_cell_angle_alpha 90.00
_cell_angle_beta 90.00
_cell_angle_gamma 90.00
_cell_formula_units_Z 4
_cell_length_a 9.4129(3)
_cell_length_b 9.5475(3)
_cell_length_c 23.9584(7)
_cell_measurement_reflns_used 6086
_cell_measurement_temperature 173(2)
_cell_measurement_theta_max 27.4739
_cell_measurement_theta_min 2.0061
_cell_volume 2153.13(12)
_computing_structure_refinement 'SHELXL-97 (Sheldrick, 1997)'
_computing_structure_solution 'SHELXS-97 (Sheldrick, 1990)'
_diffrn_ambient_temperature 173(2)
_diffrn_measured_fraction_theta_full 0.889
_diffrn_measured_fraction_theta_max 0.890
_diffrn_measurement_device_type /w
_diffrn_radiation_monochromator graphite
_diffrn_radiation_source 'fine-focus sealed tube'
_diffrn_radiation_type CuK\a
_diffrn_radiation_wavelength 1.54184
_diffrn_reflns_av_R_equivalents 0.0205
_diffrn_reflns_av_sigmaI/netI 0.0281
_diffrn_reflns_limit_h_max 8
_diffrn_reflns_limit_h_min -11
_diffrn_reflns_limit_k_max 10
_diffrn_reflns_limit_k_min -7
_diffrn_reflns_limit_l_max 26
_diffrn_reflns_limit_l_min -29
_diffrn_reflns_number 6162
_diffrn_reflns_theta_full 73.30
_diffrn_reflns_theta_max 73.30
_diffrn_reflns_theta_min 3.69
_exptl_absorpt_coefficient_mu 10.055
_exptl_absorpt_correction_T_max 1.00000
_exptl_absorpt_correction_T_min 0.43878
_exptl_absorpt_correction_type multi-scan
_exptl_crystal_colour brown
_exptl_crystal_density_diffrn 1.813
_exptl_crystal_density_method 'not measured'
_exptl_crystal_description rod
_exptl_crystal_F_000 1168
_exptl_crystal_preparation 'Phase Transitions'
_exptl_crystal_recrystallization_method 'Re-crystallisation from solvent: Ethanol'
_refine_diff_density_max 1.884
_refine_diff_density_min -1.709
_refine_diff_density_rms 0.147
_refine_ls_abs_structure_details 'Flack H D (1983), Acta Cryst. A39, 876-881'
_refine_ls_abs_structure_Flack -0.02(5)
_refine_ls_extinction_method none
_refine_ls_goodness_of_fit_ref 1.042
_refine_ls_hydrogen_treatment mixed
_refine_ls_matrix_type full
_refine_ls_number_parameters 176
_refine_ls_number_reflns 3335
_refine_ls_number_restraints 0
_refine_ls_restrained_S_all 1.042
_refine_ls_R_factor_all 0.0440
_refine_ls_R_factor_gt 0.0431
_refine_ls_shift/su_max 0.001
_refine_ls_shift/su_mean 0.000
_refine_ls_structure_factor_coef Fsqd
_refine_ls_weighting_details 'calc w=1/[\s^2^(Fo^2^)+(0.0628P)^2^+8.0639P] where P=(Fo^2^+2Fc^2^)/3'
_refine_ls_weighting_scheme calc
_refine_ls_wR_factor_gt 0.1092
_refine_ls_wR_factor_ref 0.1105
_reflns_number_gt 3260
_reflns_number_total 3335
_reflns_threshold_expression >2sigma(I)
_cod_data_source_file J-Mater-Chem-C-2016-4-7537.cif
_cod_data_source_block 1
_cod_depositor_comments
;
The following automatic conversions were performed:

data item '_exptl_absorpt_correction_type' value 'Multi-scan' was
changed to 'multi-scan' in accordance with the built-in table derived
from the CIF Core dictionary named 'cif_core.dic' version 2.4.5 last
updated on 2014-11-21.

Automatic conversion script
Id: cif_fix_values 6909 2019-04-08 15:41:33Z antanas 
;
_cod_original_sg_symbol_H-M P212121
_cod_database_code 7234908

loop_
_symmetry_equiv_pos_as_xyz
'x, y, z'
'-x+1/2, -y, z+1/2'
'x+1/2, -y+1/2, -z'
'-x, y+1/2, -z+1/2'

loop_
_atom_site_label
_atom_site_type_symbol
_atom_site_fract_x
_atom_site_fract_y
_atom_site_fract_z
_atom_site_U_iso_or_equiv
_atom_site_adp_type
_atom_site_occupancy
_atom_site_symmetry_multiplicity
_atom_site_calc_flag
_atom_site_refinement_flags
_atom_site_disorder_assembly
_atom_site_disorder_group
Br1 Br 0.65490(9) 0.70746(8) 0.69275(3) 0.02877(19) Uani 1 1 d . . .
Br2 Br 0.33395(10) 0.92222(9) 0.68764(3) 0.0421(2) Uani 1 1 d . . .
Br3 Br 0.36938(8) 0.65346(8) 0.57023(3) 0.03084(19) Uani 1 1 d . . .
Br4 Br 0.64801(12) 0.92709(11) 0.56109(3) 0.0508(3) Uani 1 1 d . . .
Cu1 Cu 0.50264(11) 0.82192(10) 0.62728(4) 0.0235(2) Uani 1 1 d . . .
N2 N 0.4144(6) 0.4395(7) 0.6990(2) 0.0284(13) Uani 1 1 d . . .
H10A H 0.4559 0.5221 0.6877 0.034 Uiso 1 1 calc R . .
H10B H 0.4555 0.4139 0.7323 0.034 Uiso 1 1 calc R . .
N1 N 0.5446(7) 0.7034(6) 0.4452(2) 0.0282(13) Uani 1 1 d . . .
H17A H 0.4885 0.7115 0.4765 0.034 Uiso 1 1 calc R . .
H17B H 0.6310 0.7437 0.4532 0.034 Uiso 1 1 calc R . .
C4 C 0.5674(8) 0.5498(8) 0.4330(3) 0.0334(17) Uani 1 1 d . . .
H16A H 0.4751 0.5005 0.4356 0.040 Uiso 1 1 calc R . .
H16B H 0.6028 0.5395 0.3943 0.040 Uiso 1 1 calc R . .
C3 C 0.6702(9) 0.4825(8) 0.4721(3) 0.0323(17) Uani 1 1 d . . .
H15A H 0.6324 0.4871 0.5106 0.039 Uiso 1 1 calc R . .
H15B H 0.7613 0.5342 0.4712 0.039 Uiso 1 1 calc R . .
C5 C 0.4778(10) 0.7817(9) 0.3992(4) 0.042(2) Uani 1 1 d . . .
H18A H 0.3849 0.7387 0.3903 0.050 Uiso 1 1 calc R . .
H18B H 0.5386 0.7746 0.3656 0.050 Uiso 1 1 calc R . .
C9 C 0.2301(10) 0.5650(9) 0.7557(4) 0.045(2) Uani 1 1 d . . .
H8A H 0.2671 0.6590 0.7460 0.054 Uiso 1 1 calc R . .
H8B H 0.2793 0.5326 0.7898 0.054 Uiso 1 1 calc R . .
C12 C 0.5999(12) 0.3218(11) 0.6424(4) 0.060(3) Uani 1 1 d . . .
H12A H 0.6164 0.2423 0.6173 0.090 Uiso 1 1 calc R . .
H12B H 0.6555 0.3093 0.6766 0.090 Uiso 1 1 calc R . .
H12C H 0.6291 0.4087 0.6238 0.090 Uiso 1 1 calc R . .
C6 C 0.4559(9) 0.9336(9) 0.4132(4) 0.043(2) Uani 1 1 d . . .
H19A H 0.4125 0.9815 0.3813 0.065 Uiso 1 1 calc R . .
H19B H 0.5477 0.9770 0.4217 0.065 Uiso 1 1 calc R . .
H19C H 0.3932 0.9414 0.4457 0.065 Uiso 1 1 calc R . .
C11 C 0.4443(11) 0.3298(10) 0.6568(3) 0.047(2) Uani 1 1 d . . .
H11A H 0.3893 0.3501 0.6225 0.056 Uiso 1 1 calc R . .
H11B H 0.4126 0.2379 0.6713 0.056 Uiso 1 1 calc R . .
C2 C 0.6957(9) 0.3307(9) 0.4562(4) 0.042(2) Uani 1 1 d . . .
H14A H 0.7212 0.3259 0.4161 0.051 Uiso 1 1 calc R . .
H14B H 0.6067 0.2771 0.4615 0.051 Uiso 1 1 calc R . .
C10 C 0.2592(9) 0.4641(10) 0.7082(4) 0.042(2) Uani 1 1 d . . .
H9A H 0.2125 0.3735 0.7164 0.050 Uiso 1 1 calc R . .
H9B H 0.2168 0.5018 0.6735 0.050 Uiso 1 1 calc R . .
C8 C 0.0704(10) 0.5735(12) 0.7664(5) 0.062(3) Uani 1 1 d . . .
H7A H 0.0349 0.4804 0.7781 0.075 Uiso 1 1 calc R . .
H7B H 0.0211 0.5998 0.7315 0.075 Uiso 1 1 calc R . .
C1 C 0.8140(11) 0.2627(9) 0.4906(4) 0.050(2) Uani 1 1 d . . .
H13A H 0.9047 0.3083 0.4821 0.075 Uiso 1 1 calc R . .
H13B H 0.8201 0.1629 0.4813 0.075 Uiso 1 1 calc R . .
H13C H 0.7928 0.2734 0.5304 0.075 Uiso 1 1 calc R . .
C7 C 0.0360(12) 0.6814(12) 0.8119(6) 0.086(5) Uani 1 1 d . . .
H6A H 0.0506 0.7760 0.7971 0.128 Uiso 1 1 calc R . .
H6B H 0.0986 0.6665 0.8440 0.128 Uiso 1 1 calc R . .
H6C H -0.0632 0.6706 0.8235 0.128 Uiso 1 1 calc R . .

loop_
_atom_site_aniso_label
_atom_site_aniso_U_11
_atom_site_aniso_U_22
_atom_site_aniso_U_33
_atom_site_aniso_U_23
_atom_site_aniso_U_13
_atom_site_aniso_U_12
Br1 0.0346(4) 0.0302(4) 0.0215(3) 0.0012(3) -0.0042(4) 0.0038(3)
Br2 0.0511(5) 0.0476(5) 0.0278(4) -0.0031(3) 0.0048(4) 0.0212(4)
Br3 0.0334(4) 0.0343(4) 0.0248(3) -0.0064(3) -0.0012(4) -0.0106(3)
Br4 0.0612(6) 0.0631(6) 0.0282(4) 0.0043(4) 0.0100(5) -0.0319(5)
Cu1 0.0309(6) 0.0244(5) 0.0152(5) 0.0009(3) 0.0015(4) -0.0028(4)
N2 0.029(3) 0.032(3) 0.024(3) 0.003(2) 0.000(3) -0.004(3)
N1 0.032(3) 0.029(3) 0.023(3) 0.001(2) 0.004(3) 0.002(3)
C4 0.039(4) 0.029(4) 0.032(4) -0.006(3) 0.004(4) 0.007(3)
C3 0.042(4) 0.024(4) 0.030(4) -0.002(3) 0.000(4) -0.002(3)
C5 0.047(5) 0.037(5) 0.042(5) 0.007(4) -0.014(4) 0.005(4)
C9 0.042(5) 0.030(5) 0.063(6) 0.020(4) 0.009(5) 0.000(4)
C12 0.084(8) 0.048(6) 0.048(5) -0.011(4) 0.016(6) 0.017(6)
C6 0.040(5) 0.042(5) 0.048(5) 0.011(4) 0.007(4) 0.011(4)
C11 0.073(7) 0.040(5) 0.027(4) -0.005(3) -0.005(5) -0.016(5)
C2 0.042(4) 0.033(5) 0.052(5) -0.001(4) 0.004(4) 0.010(4)
C10 0.034(4) 0.052(6) 0.040(4) 0.020(4) -0.002(4) -0.002(4)
C8 0.038(5) 0.071(8) 0.078(7) 0.035(6) 0.020(5) 0.008(5)
C1 0.069(6) 0.030(5) 0.050(5) 0.007(4) 0.012(5) 0.020(4)
C7 0.057(6) 0.076(8) 0.123(11) 0.054(8) 0.043(8) 0.030(6)

loop_
_atom_type_symbol
_atom_type_description
_atom_type_scat_dispersion_real
_atom_type_scat_dispersion_imag
_atom_type_scat_source
C C 0.0181 0.0091 'International Tables Vol C Tables 4.2.6.8 and 6.1.1.4'
H H 0.0000 0.0000 'International Tables Vol C Tables 4.2.6.8 and 6.1.1.4'
Br Br -0.6763 1.2805 'International Tables Vol C Tables 4.2.6.8 and 6.1.1.4'
Cu Cu -1.9646 0.5888 'International Tables Vol C Tables 4.2.6.8 and 6.1.1.4'
N N 0.0311 0.0180 'International Tables Vol C Tables 4.2.6.8 and 6.1.1.4'

loop_
_geom_angle_atom_site_label_1
_geom_angle_atom_site_label_2
_geom_angle_atom_site_label_3
_geom_angle
_geom_angle_site_symmetry_1
_geom_angle_site_symmetry_3
Br4 Cu1 Br2 129.91(6) . .
Br4 Cu1 Br1 107.01(5) . .
Br2 Cu1 Br1 100.81(4) . .
Br4 Cu1 Br3 101.77(4) . .
Br2 Cu1 Br3 105.32(5) . .
Br1 Cu1 Br3 111.86(4) . .
C11 N2 C10 113.3(7) . .
C5 N1 C4 114.1(6) . .
C3 C4 N1 112.9(6) . .
C4 C3 C2 110.9(6) . .
N1 C5 C6 112.4(7) . .
C10 C9 C8 109.8(9) . .
N2 C11 C12 112.1(7) . .
C3 C2 C1 112.6(7) . .
N2 C10 C9 112.7(7) . .
C9 C8 C7 111.3(10) . .

loop_
_geom_bond_atom_site_label_1
_geom_bond_atom_site_label_2
_geom_bond_distance
_geom_bond_site_symmetry_2
Br1 Cu1 2.3893(12) .
Br2 Cu1 2.3515(12) .
Br3 Cu1 2.4554(12) .
Br4 Cu1 2.3228(12) .
N2 C11 1.483(10) .
N2 C10 1.496(10) .
N1 C5 1.474(10) .
N1 C4 1.510(9) .
C4 C3 1.492(11) .
C3 C2 1.518(11) .
C5 C6 1.503(12) .
C9 C10 1.516(13) .
C9 C8 1.528(12) .
C12 C11 1.506(15) .
C2 C1 1.530(12) .
C8 C7 1.533(17) .
